data_4020289
loop_
_publ_author_name
'Stephen Hanessian'
'Martin Tremblay'
'Mauro Marzi'
'Juan R. Del Valle'

_journal_name_full 'Journal of Organic Chemistry'
_journal_page_first 5070
_journal_page_last 5085
_journal_paper_doi 10.1021/jo050326w
_journal_volume 70
_journal_year 2005
_chemical_absolute_configuration rmad
_chemical_formula_sum 'C16 H19 Cl F3 N O4'
_chemical_formula_weight 381.77
_space_group_IT_number 4
_symmetry_cell_setting monoclinic
_symmetry_space_group_name_Hall 'P 2yb'
_symmetry_space_group_name_H-M 'P 1 21 1'
_cell_angle_alpha 90.00
_cell_angle_beta 99.650(3)
_cell_angle_gamma 90.00
_cell_formula_units_Z 2
_cell_length_a 8.7304(6)
_cell_length_b 6.0986(5)
_cell_length_c 17.0394(13)
_cell_measurement_temperature 100(2)
_cell_volume 894.40(12)
_diffrn_ambient_temperature 100(2)
_exptl_crystal_density_diffrn 1.418
_cod_depositor_comments
;
The following automatic conversions were performed:
'_symmetry_cell_setting' value 'Monoclinic' changed to 'monoclinic'
according to '/home/saulius/struct/CIF-dictionaries/cif_core.dic'
dictionary named 'cif_core.dic' version 2.4.1 from
2010-06-29.

'_geom_bond_publ_flag' value 'Y' changed to 'y' according to
'/home/saulius/struct/CIF-dictionaries/cif_core.dic' dictionary named
'cif_core.dic' version 2.4.1 from 2010-06-29 (25 times).

Automatic conversion script
Id: cif_fix_enum 1527 2010-12-29 10:47:43Z saulius 
;
_cod_original_sg_symbol_H-M 'P 21'
_cod_database_code 4020289

loop_
_symmetry_equiv_pos_as_xyz
'x, y, z'
'-x, y+1/2, -z'

loop_
_atom_site_label
_atom_site_type_symbol
_atom_site_fract_x
_atom_site_fract_y
_atom_site_fract_z
_atom_site_U_iso_or_equiv
_atom_site_adp_type
_atom_site_occupancy
_atom_site_symmetry_multiplicity
_atom_site_calc_flag
_atom_site_refinement_flags
_atom_site_disorder_assembly
_atom_site_disorder_group
N1 N 0.1873(6) 0.1048(8) 0.8143(3) 0.0297(13) Uani 1 1 d . . .
H1A H 0.2748 0.1856 0.8330 0.044 Uiso 1 1 calc R . .
H1B H 0.2165 -0.0374 0.8064 0.044 Uiso 1 1 calc R . .
C1 C 0.0744(7) 0.1124(11) 0.8723(4) 0.0345(16) Uani 1 1 d . . .
H1 H 0.0915 0.2533 0.9026 0.041 Uiso 1 1 calc R . .
C2 C -0.0867(7) 0.1220(13) 0.8206(4) 0.0449(19) Uani 1 1 d . . .
H2A H -0.1413 0.2574 0.8323 0.054 Uiso 1 1 calc R . .
H2B H -0.1495 -0.0056 0.8320 0.054 Uiso 1 1 calc R . .
C3 C -0.0660(7) 0.1195(10) 0.7329(4) 0.0282(15) Uani 1 1 d . . .
C4 C 0.1028(7) 0.2005(11) 0.7385(3) 0.0292(16) Uani 1 1 d . . .
H4 H 0.1027 0.3636 0.7447 0.035 Uiso 1 1 calc R . .
C5 C 0.1807(8) 0.1476(12) 0.6691(4) 0.0376(17) Uani 1 1 d . . .
H5 H 0.2758 0.2173 0.6639 0.045 Uiso 1 1 calc R . .
C6 C 0.1180(8) 0.0049(13) 0.6150(4) 0.0408(18) Uani 1 1 d . . .
Cl6 Cl 0.2032(2) -0.0370(4) 0.53080(10) 0.0703(8) Uani 1 1 d . . .
C7 C -0.0262(8) -0.1227(13) 0.6177(4) 0.051(2) Uani 1 1 d . . .
H7A H -0.0090 -0.2775 0.6039 0.061 Uiso 1 1 calc R . .
H7B H -0.1111 -0.0638 0.5774 0.061 Uiso 1 1 calc R . .
C8 C -0.0748(8) -0.1135(12) 0.6993(4) 0.0418(18) Uani 1 1 d . . .
H8A H -0.0064 -0.2105 0.7363 0.050 Uiso 1 1 calc R . .
H8B H -0.1826 -0.1685 0.6951 0.050 Uiso 1 1 calc R . .
C9 C -0.1735(7) 0.2798(11) 0.6818(4) 0.0345(17) Uani 1 1 d . . .
H9A H -0.1426 0.2868 0.6285 0.041 Uiso 1 1 calc R . .
H9B H -0.1574 0.4274 0.7059 0.041 Uiso 1 1 calc R . .
C10 C -0.3485(7) 0.2247(12) 0.6710(4) 0.0425(18) Uani 1 1 d . . .
H10A H -0.3676 0.0807 0.6443 0.051 Uiso 1 1 calc R . .
H10B H -0.3811 0.2148 0.7237 0.051 Uiso 1 1 calc R . .
C11 C -0.4392(7) 0.3923(13) 0.6235(4) 0.0420(18) Uani 1 1 d . . .
C12 C -0.5052(9) 0.5351(15) 0.5852(5) 0.058(2) Uani 1 1 d . . .
H12 H -0.5584 0.6502 0.5544 0.070 Uiso 1 1 calc R . .
C13 C 0.1040(8) -0.0727(12) 0.9312(4) 0.0408(18) Uani 1 1 d . . .
O13 O 0.0034(6) -0.1785(9) 0.9535(3) 0.0592(16) Uani 1 1 d . . .
O14 O 0.2560(5) -0.0978(8) 0.9573(2) 0.0442(13) Uani 1 1 d . . .
C14 C 0.3007(8) -0.2798(14) 1.0103(4) 0.054(2) Uani 1 1 d . . .
H14A H 0.2368 -0.4078 0.9918 0.081 Uiso 1 1 calc R . .
H14B H 0.2851 -0.2406 1.0641 0.081 Uiso 1 1 calc R . .
H14C H 0.4104 -0.3145 1.0108 0.081 Uiso 1 1 calc R . .
F21 F 0.6566(4) 0.6407(7) 0.8030(3) 0.0629(13) Uani 1 1 d . . .
F22 F 0.5962(5) 0.7623(9) 0.9098(3) 0.0821(17) Uani 1 1 d . . .
F23 F 0.5122(4) 0.9195(7) 0.8013(3) 0.0913(18) Uani 1 1 d . . .
C21 C 0.5405(8) 0.7268(13) 0.8333(5) 0.0445(19) Uani 1 1 d . . .
C22 C 0.3963(8) 0.5753(12) 0.8236(4) 0.0319(17) Uani 1 1 d . . .
O23 O 0.4284(5) 0.3808(8) 0.8408(3) 0.0445(12) Uani 1 1 d . . .
O24 O 0.2681(5) 0.6631(7) 0.8026(3) 0.0402(12) Uani 1 1 d . . .

loop_
_atom_site_aniso_label
_atom_site_aniso_U_11
_atom_site_aniso_U_22
_atom_site_aniso_U_33
_atom_site_aniso_U_23
_atom_site_aniso_U_13
_atom_site_aniso_U_12
N1 0.033(3) 0.022(3) 0.037(3) -0.001(3) 0.014(3) -0.007(2)
C1 0.036(4) 0.036(4) 0.037(4) -0.002(4) 0.019(3) 0.000(3)
C2 0.038(4) 0.046(5) 0.053(5) 0.008(4) 0.015(4) 0.004(4)
C3 0.032(4) 0.018(4) 0.035(4) 0.000(3) 0.008(3) -0.005(3)
C4 0.033(4) 0.023(4) 0.032(4) -0.001(3) 0.008(3) -0.001(3)
C5 0.039(4) 0.037(4) 0.039(4) 0.008(4) 0.013(3) 0.012(4)
C6 0.047(4) 0.048(5) 0.030(4) 0.008(4) 0.012(3) 0.025(4)
Cl6 0.0846(15) 0.0890(17) 0.0414(11) 0.0030(11) 0.0224(10) 0.0526(14)
C7 0.049(5) 0.038(5) 0.062(5) -0.014(4) -0.005(4) 0.013(4)
C8 0.033(4) 0.031(4) 0.057(5) 0.003(4) -0.003(3) 0.000(3)
C9 0.032(4) 0.027(4) 0.046(4) 0.005(3) 0.013(3) 0.004(3)
C10 0.030(4) 0.041(5) 0.058(5) 0.007(4) 0.013(3) 0.002(4)
C11 0.032(4) 0.040(5) 0.057(5) 0.002(4) 0.016(3) 0.006(4)
C12 0.045(5) 0.055(6) 0.077(6) 0.013(5) 0.014(4) 0.010(4)
C13 0.039(5) 0.049(5) 0.039(4) -0.003(4) 0.018(3) -0.001(4)
O13 0.040(3) 0.066(4) 0.074(4) 0.028(3) 0.017(3) -0.006(3)
O14 0.037(3) 0.059(4) 0.038(3) 0.002(3) 0.010(2) -0.002(3)
C14 0.050(5) 0.078(7) 0.034(4) 0.024(4) 0.007(3) 0.011(4)
F21 0.048(3) 0.042(3) 0.110(3) -0.019(3) 0.046(2) -0.008(2)
F22 0.067(3) 0.100(4) 0.085(4) -0.039(3) 0.026(3) -0.048(3)
F23 0.049(3) 0.035(3) 0.195(6) 0.042(3) 0.038(3) -0.004(2)
C21 0.042(5) 0.031(5) 0.063(6) -0.008(4) 0.016(4) -0.007(4)
C22 0.034(4) 0.026(5) 0.036(4) 0.002(3) 0.007(3) -0.001(3)
O23 0.037(3) 0.029(3) 0.066(3) 0.009(3) 0.002(2) -0.003(2)
O24 0.038(3) 0.031(3) 0.052(3) -0.006(2) 0.007(2) -0.004(2)

loop_
_geom_bond_atom_site_label_1
_geom_bond_atom_site_label_2
_geom_bond_site_symmetry_1
_geom_bond_site_symmetry_2
_geom_bond_distance
_geom_bond_publ_flag
N1 C4 . . 1.494(8) y
N1 C1 . . 1.509(7) y
N1 H1a . . 0.92 ?
N1 H1b . . 0.92 ?
C1 C13 . . 1.504(9) y
C1 C2 . . 1.531(9) y
C1 H1 . . 1 ?
C2 C3 . . 1.535(9) y
C2 H2a . . 0.99 ?
C2 H2b . . 0.99 ?
C3 C9 . . 1.523(9) y
C3 C8 . . 1.529(10) y
C3 C4 . . 1.542(9) y
C4 C5 . . 1.495(9) y
C4 H4 . . 1 ?
C5 C6 . . 1.318(9) y
C5 H5 . . 0.95 ?
C6 C7 . . 1.487(10) y
C6 Cl6 . . 1.743(7) y
C7 C8 . . 1.521(10) y
C7 H7a . . 0.99 ?
C7 H7b . . 0.99 ?
C8 H8a . . 0.99 ?
C8 H8b . . 0.99 ?
C9 C10 . . 1.545(8) y
C9 H9a . . 0.99 ?
C9 H9b . . 0.99 ?
C10 C11 . . 1.453(10) y
C10 H10a . . 0.99 ?
C10 H10b . . 0.99 ?
C11 C12 . . 1.179(10) y
C12 H12 . . 0.95 ?
C13 O13 . . 1.201(8) y
C13 O14 . . 1.336(7) y
O14 C14 . . 1.443(8) y
C14 H14a . . 0.98 ?
C14 H14b . . 0.98 ?
C14 H14c . . 0.98 ?
F21 C21 . . 1.321(8) y
F22 C21 . . 1.331(8) y
F23 C21 . . 1.302(9) y
C21 C22 . . 1.548(10) y
C22 O24 . . 1.238(8) y
C22 O23 . . 1.242(8) y

loop_
_cod_related_entry_id
_cod_related_entry_database
_cod_related_entry_code
1 ChemSpider 9478559
